data_4323097
loop_
_publ_author_name
'Ramon Costa'
'Concepci\'on L\'opez'
'Elies Molins'
'Enric Espinosa'

_publ_section_title
;
 Synthesis, Structure, and Properties of a Tetrametallic
 Ferrocenecarboxylato-Bridged Copper(II) Complex
;
_journal_name_full 'Inorganic Chemistry'
_journal_page_first 5686
_journal_page_last 5689
_journal_paper_doi 10.1021/ic980409d
_journal_volume 37
_journal_year 1998
_chemical_formula_sum 'C87 H68 Cl4 Cu4 Fe4 N8 O29'
_chemical_formula_weight 2308.85
_chemical_name_systematic
;
 ?
;
_space_group_IT_number 2
_symmetry_cell_setting triclinic
_symmetry_space_group_name_Hall '-P 1'
_symmetry_space_group_name_H-M 'P -1'
_atom_sites_solution_hydrogens geom
_atom_sites_solution_primary direct
_atom_sites_solution_secondary difmap
_audit_creation_method SHELXL
_cell_angle_alpha 106.06(2)
_cell_angle_beta 102.35(2)
_cell_angle_gamma 90.55(2)
_cell_formula_units_Z 2
_cell_length_a 11.978(3)
_cell_length_b 19.563(4)
_cell_length_c 21.060(6)
_cell_measurement_temperature 294(2)
_cell_volume 4620(2)
_computing_cell_refinement 'CAD4 software'
_computing_data_collection 'CAD4 software'
_computing_data_reduction MolEN
_computing_molecular_graphics ZORTEP
_computing_publication_material CIFTAB
_computing_structure_refinement 'SHELXL-93 (Sheldrick, 1993)'
_computing_structure_solution 'SHELXS-86 (Sheldrick, 1990)'
_diffrn_ambient_temperature 294(2)
_diffrn_measurement_device 'Enraf-Nonius CAD4'
_diffrn_radiation_monochromator graphite
_diffrn_radiation_source 'fine-focus sealed tube'
_diffrn_radiation_type MoK\a
_diffrn_radiation_wavelength 0.71069
_diffrn_reflns_av_R_equivalents 0.0582
_diffrn_reflns_av_sigmaI/netI 0.1380
_diffrn_reflns_limit_h_max 13
_diffrn_reflns_limit_h_min -14
_diffrn_reflns_limit_k_max 22
_diffrn_reflns_limit_k_min -23
_diffrn_reflns_limit_l_max 24
_diffrn_reflns_limit_l_min 0
_diffrn_reflns_number 17239
_diffrn_reflns_theta_max 25.01
_diffrn_reflns_theta_min 1.03
_diffrn_standards_interval_time 3600
_diffrn_standards_number 3
_exptl_absorpt_coefficient_mu 1.711
_exptl_absorpt_correction_type psi-scan
_exptl_crystal_density_diffrn 1.660
_exptl_crystal_F_000 2332
_exptl_crystal_size_max 0.40
_exptl_crystal_size_mid 0.19
_exptl_crystal_size_min 0.15
_refine_diff_density_max 1.030
_refine_diff_density_min -0.814
_refine_diff_density_rms 0.121
_refine_ls_extinction_method none
_refine_ls_goodness_of_fit_all 0.968
_refine_ls_goodness_of_fit_obs 1.214
_refine_ls_hydrogen_treatment constr
_refine_ls_matrix_type full
_refine_ls_number_parameters 1229
_refine_ls_number_reflns 16176
_refine_ls_number_restraints 104
_refine_ls_restrained_S_all 0.984
_refine_ls_restrained_S_obs 1.239
_refine_ls_R_factor_all 0.1944
_refine_ls_R_factor_obs 0.0795
_refine_ls_shift/esd_max 0.545
_refine_ls_shift/esd_mean 0.015
_refine_ls_structure_factor_coef Fsqd
_refine_ls_weighting_details 'w=1/[\s^2^(Fo^2^)+(0.1281P)^2^+0.0000P] where P=(Fo^2^+2Fc^2^)/3'
_refine_ls_weighting_scheme calc
_refine_ls_wR_factor_all 0.2294
_refine_ls_wR_factor_obs 0.1956
_reflns_number_observed 8022
_reflns_number_total 16176
_reflns_observed_criterion >2sigma(I)
_cod_data_source_file ic980409d_2.cif
_cod_data_source_block amp7
_cod_depositor_comments
;
The following automatic conversions were performed:

'_refine_ls_weighting_scheme' value 'calc
w=1/[\s^2^(Fo^2^)+(0.1281P)^2^+0.0000P] where P=(Fo^2^+2Fc^2^)/3' was
changed to 'calc'. New tag '_refine_ls_weighting_details' was
created. The value of the new tag was set to
'w=1/[\s^2^(Fo^2^)+(0.1281P)^2^+0.0000P] where P=(Fo^2^+2Fc^2^)/3'.

Automatic conversion script
Id: cif_fix_values 3143 2015-03-26 13:38:13Z robertas 
;
_cod_original_cell_volume 4620.1(20)
_cod_database_code 4323097

loop_
_symmetry_equiv_pos_as_xyz
'x, y, z'
'-x, -y, -z'

loop_
_atom_site_aniso_label
_atom_site_aniso_U_11
_atom_site_aniso_U_22
_atom_site_aniso_U_33
_atom_site_aniso_U_23
_atom_site_aniso_U_13
_atom_site_aniso_U_12
Fe1 0.0369(7) 0.0415(7) 0.0528(9) 0.0145(6) 0.0098(6) 0.0090(6)
Fe2 0.0272(7) 0.0522(8) 0.0579(9) 0.0093(7) 0.0121(6) -0.0005(6)
Cu1 0.0304(6) 0.0678(8) 0.0589(8) 0.0279(6) 0.0124(5) 0.0144(5)
Cu2 0.0344(6) 0.0485(7) 0.0855(10) 0.0299(7) 0.0138(6) 0.0035(5)
O1 0.037(4) 0.102(6) 0.053(5) 0.042(4) 0.004(3) 0.017(4)
O2 0.047(4) 0.050(4) 0.090(5) 0.031(4) 0.013(4) 0.011(3)
O3 0.038(4) 0.085(5) 0.061(5) 0.029(4) 0.024(3) 0.008(3)
O4 0.042(4) 0.064(5) 0.107(6) 0.034(4) 0.023(4) -0.003(4)
N12 0.029(4) 0.051(5) 0.061(5) 0.015(4) 0.004(4) 0.007(3)
N21 0.036(4) 0.054(5) 0.053(5) 0.017(4) 0.020(4) 0.012(4)
N33 0.035(4) 0.040(4) 0.073(6) 0.020(4) 0.003(4) 0.002(3)
N42 0.035(4) 0.035(4) 0.076(6) 0.014(4) 0.012(4) 0.003(3)
C1 0.029(5) 0.058(7) 0.091(9) 0.044(7) 0.018(6) -0.001(5)
C2 0.029(5) 0.062(6) 0.072(7) 0.027(6) 0.020(5) 0.003(4)
C3 0.043(6) 0.079(8) 0.064(7) 0.022(6) 0.015(5) 0.024(5)
C4 0.034(5) 0.071(7) 0.081(8) 0.026(7) 0.012(5) 0.026(5)
C5 0.043(6) 0.074(7) 0.060(7) 0.028(6) -0.005(5) -0.001(5)
C6 0.049(6) 0.059(7) 0.101(10) 0.032(7) 0.007(6) -0.002(5)
C7 0.046(7) 0.116(11) 0.108(11) 0.063(10) 0.037(7) 0.029(7)
C8 0.048(7) 0.092(9) 0.084(9) 0.023(8) 0.003(6) -0.013(6)
C9 0.062(8) 0.057(8) 0.129(13) 0.040(8) 0.007(8) -0.008(6)
C10 0.062(8) 0.108(11) 0.163(15) 0.102(11) 0.062(10) 0.030(8)
C11 0.059(8) 0.135(13) 0.110(12) 0.047(10) 0.044(8) 0.030(8)
C12 0.047(6) 0.068(7) 0.075(8) 0.017(6) 0.012(6) 0.011(5)
C13 0.034(6) 0.103(10) 0.082(9) 0.016(8) 0.004(6) 0.010(6)
C14 0.077(9) 0.090(9) 0.049(7) 0.012(7) -0.013(6) 0.028(7)
C15 0.043(6) 0.074(7) 0.056(7) 0.028(6) 0.006(5) 0.019(5)
C16 0.035(5) 0.048(6) 0.065(7) 0.018(5) 0.008(5) 0.014(4)
C17 0.037(5) 0.048(6) 0.043(6) 0.004(5) 0.001(4) 0.012(4)
C18 0.063(7) 0.074(7) 0.064(7) 0.032(6) 0.013(6) 0.010(6)
C19 0.068(8) 0.073(8) 0.092(9) 0.035(7) 0.039(7) -0.003(6)
C20 0.044(6) 0.085(8) 0.091(9) 0.026(7) 0.034(6) 0.004(6)
C21 0.036(6) 0.084(8) 0.074(8) 0.025(6) 0.019(5) 0.011(5)
C22 0.021(4) 0.060(7) 0.073(7) 0.035(6) 0.012(5) 0.005(4)
C23 0.035(5) 0.058(6) 0.055(6) 0.022(5) 0.007(4) 0.001(4)
C24 0.046(6) 0.058(7) 0.088(8) 0.029(6) 0.024(6) 0.014(5)
C25 0.036(6) 0.083(8) 0.091(9) 0.038(7) 0.014(6) -0.013(5)
C26 0.057(7) 0.099(9) 0.051(7) 0.036(7) 0.023(5) -0.003(6)
C27 0.046(6) 0.072(7) 0.057(7) 0.011(6) 0.023(5) 0.008(5)
C28 0.048(6) 0.080(8) 0.074(8) 0.048(7) 0.003(6) 0.006(6)
C29 0.050(6) 0.076(8) 0.063(7) 0.025(6) 0.001(6) 0.005(6)
C30 0.033(5) 0.071(7) 0.080(8) 0.024(7) -0.007(5) -0.005(5)
C31 0.034(5) 0.087(9) 0.080(8) 0.009(7) 0.018(5) 0.014(6)
C32 0.050(6) 0.054(7) 0.090(9) 0.021(6) 0.002(6) 0.011(5)
C33 0.041(6) 0.059(6) 0.081(8) 0.021(6) 0.012(6) 0.007(5)
C34 0.053(7) 0.058(7) 0.091(9) 0.007(7) -0.006(6) 0.023(6)
C35 0.070(8) 0.064(7) 0.096(10) 0.037(7) 0.013(7) 0.019(6)
C36 0.055(7) 0.062(7) 0.083(8) 0.035(6) 0.009(6) 0.006(5)
C37 0.046(5) 0.033(5) 0.051(6) 0.013(4) 0.002(5) 0.009(4)
C38 0.036(5) 0.032(5) 0.071(7) 0.018(5) 0.009(5) 0.001(4)
C39 0.055(7) 0.050(6) 0.089(8) 0.037(6) 0.015(6) 0.001(5)
C40 0.045(6) 0.064(7) 0.092(9) 0.013(7) 0.019(6) -0.019(5)
C41 0.036(5) 0.057(7) 0.097(9) 0.026(6) 0.011(6) -0.003(5)
C42 0.045(6) 0.068(7) 0.073(8) 0.037(6) 0.004(5) 0.004(5)
Fe1' 0.0399(8) 0.0433(8) 0.0736(10) 0.0213(7) 0.0073(7) 0.0034(6)
Fe2' 0.0378(8) 0.0595(9) 0.0834(12) 0.0070(8) 0.0246(8) -0.0020(7)
Cu1' 0.0405(6) 0.0414(7) 0.0697(9) 0.0179(6) 0.0138(6) 0.0064(5)
Cu2' 0.0483(7) 0.0512(7) 0.0513(8) 0.0132(6) 0.0141(6) 0.0117(5)
O1' 0.049(4) 0.052(4) 0.072(5) 0.025(4) 0.009(4) 0.017(3)
O2' 0.051(4) 0.064(5) 0.066(5) 0.022(4) 0.017(4) 0.015(3)
O3' 0.054(4) 0.049(4) 0.086(5) 0.013(4) 0.032(4) -0.002(3)
O4' 0.051(4) 0.072(5) 0.050(4) 0.015(4) 0.019(3) 0.008(3)
N12' 0.038(4) 0.044(5) 0.072(6) 0.009(4) 0.004(4) 0.006(4)
N21' 0.037(4) 0.041(4) 0.065(6) 0.013(4) 0.007(4) 0.001(3)
N33' 0.054(5) 0.054(5) 0.056(6) 0.012(4) 0.011(4) 0.008(4)
N42' 0.068(6) 0.040(5) 0.059(6) 0.010(4) 0.027(5) 0.005(4)
C1' 0.030(5) 0.059(7) 0.068(8) 0.026(6) 0.019(5) 0.013(5)
C2' 0.020(4) 0.057(6) 0.076(8) 0.024(6) 0.000(5) -0.002(4)
C3' 0.048(6) 0.055(6) 0.069(8) 0.010(6) -0.010(5) -0.001(5)
C4' 0.059(7) 0.056(7) 0.105(10) 0.043(7) -0.020(7) -0.007(6)
C5' 0.037(6) 0.061(7) 0.135(12) 0.039(8) 0.010(7) 0.016(5)
C6' 0.032(5) 0.052(6) 0.100(9) 0.026(6) 0.020(5) 0.005(5)
C7' 0.031(5) 0.056(7) 0.096(9) 0.021(6) 0.008(5) 0.000(5)
C8' 0.063(7) 0.067(7) 0.080(9) 0.011(7) 0.027(6) 0.010(6)
C9' 0.068(8) 0.086(9) 0.077(9) 0.040(8) 0.009(7) -0.006(7)
C10' 0.069(8) 0.049(7) 0.135(12) 0.040(8) 0.030(8) -0.007(6)
C11' 0.063(7) 0.058(7) 0.076(8) 0.010(6) 0.019(6) -0.007(6)
C12' 0.052(7) 0.064(7) 0.124(11) 0.040(7) 0.022(7) 0.020(6)
C13' 0.059(8) 0.073(9) 0.132(13) 0.015(9) 0.009(9) 0.014(7)
C14' 0.072(9) 0.066(8) 0.130(13) 0.026(9) -0.029(9) 0.026(7)
C15' 0.092(9) 0.046(6) 0.084(9) 0.026(6) -0.015(7) 0.013(6)
C16' 0.056(6) 0.031(5) 0.073(8) 0.004(5) 0.009(6) -0.008(5)
C17' 0.047(6) 0.036(5) 0.064(7) 0.006(5) 0.010(5) -0.005(4)
C18' 0.083(9) 0.057(7) 0.089(9) 0.028(6) 0.024(7) -0.007(6)
C19' 0.098(12) 0.108(12) 0.118(13) 0.027(10) 0.055(10) -0.028(9)
C20' 0.046(7) 0.113(11) 0.124(13) 0.028(10) 0.040(8) -0.007(7)
C21' 0.038(6) 0.078(8) 0.085(9) 0.024(7) 0.004(6) 0.001(5)
C22' 0.035(5) 0.051(6) 0.059(7) 0.021(5) 0.015(5) 0.010(5)
C23' 0.041(5) 0.042(5) 0.057(7) 0.011(5) 0.013(5) 0.004(4)
C24' 0.049(6) 0.055(6) 0.067(7) 0.011(6) 0.018(5) -0.001(5)
C25' 0.068(8) 0.068(8) 0.087(9) 0.019(7) 0.022(7) -0.014(6)
C26' 0.072(8) 0.097(9) 0.058(8) 0.025(7) 0.031(6) 0.003(7)
C27' 0.055(6) 0.057(6) 0.054(7) 0.007(5) 0.023(5) 0.004(5)
C28' 0.067(10) 0.167(17) 0.102(13) 0.054(12) 0.028(9) 0.058(11)
C29' 0.051(9) 0.120(13) 0.134(16) -0.022(11) -0.034(9) 0.016(9)
C30' 0.047(8) 0.122(13) 0.132(14) 0.028(11) 0.034(9) -0.004(8)
C31' 0.070(9) 0.110(12) 0.108(12) -0.010(10) 0.016(9) 0.044(9)
C32' 0.043(7) 0.088(10) 0.165(16) 0.036(11) 0.040(10) 0.025(7)
C33' 0.075(8) 0.072(8) 0.077(9) 0.016(7) 0.021(7) 0.013(6)
C34' 0.043(7) 0.096(10) 0.094(10) 0.007(8) -0.005(7) 0.009(6)
C35' 0.083(10) 0.112(12) 0.099(12) 0.053(10) -0.014(8) -0.002(8)
C36' 0.076(9) 0.089(9) 0.092(10) 0.048(8) -0.010(7) -0.012(7)
C37' 0.076(8) 0.042(6) 0.051(7) -0.002(5) 0.005(6) -0.003(5)
C38' 0.070(7) 0.039(6) 0.043(6) 0.004(5) 0.010(5) -0.003(5)
C39' 0.098(10) 0.082(8) 0.041(7) 0.030(6) 0.020(6) -0.008(7)
C40' 0.103(11) 0.104(11) 0.085(10) 0.027(8) 0.052(9) -0.030(9)
C41' 0.076(8) 0.091(9) 0.077(9) 0.010(8) 0.037(8) 0.008(7)
C42' 0.066(8) 0.082(8) 0.074(8) 0.023(7) 0.026(6) 0.012(6)
Cl1 0.066(2) 0.062(2) 0.083(2) 0.031(2) 0.003(2) 0.0109(14)
O11 0.077(6) 0.131(8) 0.139(8) 0.065(7) 0.037(6) 0.007(6)
O12 0.062(5) 0.124(7) 0.154(9) 0.093(7) 0.003(5) 0.005(5)
O13 0.192(11) 0.075(6) 0.084(7) 0.000(5) -0.009(7) 0.017(7)
O14 0.084(6) 0.116(7) 0.110(7) 0.024(6) 0.001(5) 0.047(6)
Cl2 0.070(2) 0.060(2) 0.075(2) 0.010(2) 0.001(2) -0.0013(14)
O21 0.266(17) 0.228(15) 0.117(10) 0.078(10) 0.086(11) 0.145(13)
O22 0.081(8) 0.216(15) 0.309(20) 0.121(14) 0.009(10) 0.012(9)
O23 0.148(10) 0.117(8) 0.137(9) 0.062(7) 0.000(7) 0.048(7)
O24 0.279(19) 0.132(11) 0.203(16) -0.055(11) 0.020(14) -0.055(12)
Cl3 0.067(2) 0.084(2) 0.139(3) 0.057(2) 0.024(2) 0.011(2)
O31 0.135(10) 0.311(14) 0.181(9) 0.168(11) -0.043(9) -0.081(11)
O32 0.125(8) 0.216(11) 0.295(17) 0.112(12) 0.015(11) 0.076(10)
O33 0.105(7) 0.336(15) 0.315(17) 0.232(14) 0.000(11) -0.052(12)
O34 0.543(29) 0.151(12) 0.181(10) -0.014(12) 0.140(17) -0.065(18)
Cl4 0.084(3) 0.113(3) 0.154(4) 0.078(3) 0.006(3) -0.006(2)
O41 0.114(8) 0.271(11) 0.344(15) 0.227(13) 0.031(11) 0.055(10)
O42 0.119(7) 0.242(13) 0.256(12) 0.161(12) 0.082(9) 0.033(10)
O43 0.128(12) 0.564(32) 0.155(8) 0.086(17) 0.041(11) 0.078(17)
O44 0.293(19) 0.169(8) 0.336(17) 0.094(13) -0.004(18) -0.102(13)
O2M 0.079(5) 0.075(5) 0.100(6) 0.025(5) 0.042(5) 0.010(4)
C2M 0.121(14) 0.146(15) 0.113(13) 0.022(11) 0.027(11) 0.013(12)
O1M' 0.115(7) 0.075(6) 0.094(7) 0.001(5) 0.026(6) -0.017(5)
C1M' 0.167(19) 0.154(19) 0.147(18) 0.035(15) 0.020(14) 0.055(16)
O2M' 0.080(6) 0.051(5) 0.105(7) 0.011(5) 0.006(5) 0.014(4)
C2M' 0.886(100) 0.161(28) 0.127(23) 0.024(22) -0.054(42) -0.179(42)
O1W 0.115(8) 0.137(8) 0.118(8) 0.050(7) 0.041(6) 0.000(6)
O2W 0.128(9) 0.222(13) 0.116(9) 0.070(9) -0.017(7) 0.029(9)

loop_
_atom_site_label
_atom_site_type_symbol
_atom_site_fract_x
_atom_site_fract_y
_atom_site_fract_z
_atom_site_U_iso_or_equiv
_atom_site_thermal_displace_type
_atom_site_occupancy
_atom_site_calc_flag
_atom_site_refinement_flags
_atom_site_disorder_group
Fe1 Fe 0.30819(10) 0.57369(7) 0.10437(7) 0.0435(3) Uani 1 d . .
Fe2 Fe 0.89927(10) 0.48946(7) 0.22498(7) 0.0467(4) Uani 1 d . .
Cu1 Cu 0.49597(9) 0.48683(6) 0.31418(6) 0.0499(3) Uani 1 d . .
Cu2 Cu 0.46861(9) 0.34993(6) 0.19323(7) 0.0539(3) Uani 1 d . .
O1 O 0.3635(5) 0.4899(4) 0.2459(4) 0.061(2) Uani 1 d . .
O2 O 0.3636(5) 0.4061(4) 0.1476(4) 0.060(2) Uani 1 d . .
O3 O 0.6035(5) 0.5075(4) 0.2637(3) 0.058(2) Uani 1 d . .
O4 O 0.6011(5) 0.4027(4) 0.1875(4) 0.068(2) Uani 1 d . .
N12 N 0.6217(6) 0.4807(4) 0.3918(4) 0.048(2) Uani 1 d . .
N21 N 0.4054(6) 0.4412(4) 0.3631(4) 0.046(2) Uani 1 d . .
N33 N 0.5625(6) 0.3086(4) 0.2633(4) 0.050(2) Uani 1 d . .
N42 N 0.3442(6) 0.2949(4) 0.2108(4) 0.049(2) Uani 1 d . .
C1 C 0.3335(7) 0.4638(6) 0.1829(7) 0.054(3) Uani 1 d . .
C2 C 0.2531(7) 0.5050(5) 0.1477(5) 0.051(3) Uani 1 d . .
C3 C 0.2209(8) 0.5736(6) 0.1769(6) 0.061(3) Uani 1 d . .
H3 H 0.2419(8) 0.5994(6) 0.2225(6) 0.086(4) Uiso 1 calc R .
C4 C 0.1522(8) 0.5960(6) 0.1254(6) 0.061(3) Uani 1 d . .
H4 H 0.1207(8) 0.6400(6) 0.1313(6) 0.086(4) Uiso 1 calc R .
C5 C 0.1374(8) 0.5435(6) 0.0640(6) 0.060(3) Uani 1 d . .
H5 H 0.0947(8) 0.5466(6) 0.0226(6) 0.086(4) Uiso 1 calc R .
C6 C 0.1981(8) 0.4842(6) 0.0748(6) 0.070(3) Uani 1 d . .
H6 H 0.2022(8) 0.4413(6) 0.0427(6) 0.086(4) Uiso 1 calc R .
C7 C 0.4708(9) 0.5568(8) 0.0963(7) 0.080(4) Uani 1 d . .
H7 H 0.5083(9) 0.5157(8) 0.0981(7) 0.086(4) Uiso 1 calc R .
C8 C 0.4707(9) 0.6150(7) 0.1507(7) 0.077(3) Uani 1 d . .
H8 H 0.5061(9) 0.6196(7) 0.1956(7) 0.086(4) Uiso 1 calc R .
C9 C 0.4081(10) 0.6659(6) 0.1266(8) 0.082(4) Uani 1 d . .
H9 H 0.3965(10) 0.7111(6) 0.1524(8) 0.086(4) Uiso 1 calc R .
C10 C 0.3658(11) 0.6370(8) 0.0564(9) 0.092(5) Uani 1 d . .
H10 H 0.3197(11) 0.6591(8) 0.0277(9) 0.086(4) Uiso 1 calc R .
C11 C 0.4051(10) 0.5696(8) 0.0378(8) 0.095(4) Uani 1 d . .
H11 H 0.3904(10) 0.5384(8) -0.0058(8) 0.086(4) Uiso 1 calc R .
C12 C 0.7292(8) 0.5047(6) 0.4040(6) 0.064(3) Uani 1 d . .
H12 H 0.7496(8) 0.5302(6) 0.3765(6) 0.086(4) Uiso 1 calc R .
C13 C 0.8123(9) 0.4941(7) 0.4547(6) 0.076(4) Uani 1 d . .
H13 H 0.8876(9) 0.5116(7) 0.4613(6) 0.086(4) Uiso 1 calc R .
C14 C 0.7824(10) 0.4571(7) 0.4962(6) 0.078(4) Uani 1 d . .
H14 H 0.8368(10) 0.4495(7) 0.5319(6) 0.086(4) Uiso 1 calc R .
C15 C 0.6686(8) 0.4313(5) 0.4832(5) 0.056(3) Uani 1 d . .
H15 H 0.6461(8) 0.4050(5) 0.5096(5) 0.086(4) Uiso 1 calc R .
C16 C 0.5907(7) 0.4448(5) 0.4320(5) 0.049(2) Uani 1 d . .
C17 C 0.4679(7) 0.4217(5) 0.4155(5) 0.046(2) Uani 1 d . .
C18 C 0.4159(9) 0.3847(6) 0.4508(6) 0.065(3) Uani 1 d . .
H18 H 0.4591(9) 0.3716(6) 0.4873(6) 0.086(4) Uiso 1 calc R .
C19 C 0.3024(10) 0.3682(6) 0.4309(6) 0.072(3) Uani 1 d . .
H19 H 0.2675(10) 0.3417(6) 0.4527(6) 0.086(4) Uiso 1 calc R .
C20 C 0.2370(9) 0.3896(6) 0.3792(6) 0.070(3) Uani 1 d . .
H20 H 0.1580(9) 0.3796(6) 0.3668(6) 0.086(4) Uiso 1 calc R .
C21 C 0.2915(8) 0.4269(6) 0.3454(6) 0.063(3) Uani 1 d . .
H21 H 0.2484(8) 0.4420(6) 0.3102(6) 0.086(4) Uiso 1 calc R .
C22 C 0.6380(7) 0.4667(6) 0.2171(6) 0.048(2) Uani 1 d . .
C23 C 0.7290(7) 0.4949(5) 0.1912(5) 0.049(2) Uani 1 d . .
C24 C 0.7841(8) 0.5643(5) 0.2170(6) 0.061(3) Uani 1 d . .
H24 H 0.7678(8) 0.6005(5) 0.2522(6) 0.086(4) Uiso 1 calc R .
C25 C 0.8659(8) 0.5693(6) 0.1812(6) 0.067(3) Uani 1 d . .
H25 H 0.9154(8) 0.6092(6) 0.1893(6) 0.086(4) Uiso 1 calc R .
C26 C 0.8631(9) 0.5044(6) 0.1302(5) 0.064(3) Uani 1 d . .
H26 H 0.9082(9) 0.4946(6) 0.0984(5) 0.086(4) Uiso 1 calc R .
C27 C 0.7783(8) 0.4565(6) 0.1367(5) 0.058(3) Uani 1 d . .
H27 H 0.7588(8) 0.4095(6) 0.1105(5) 0.086(4) Uiso 1 calc R .
C28 C 0.9339(9) 0.4400(6) 0.3015(6) 0.064(3) Uani 1 d . .
H28 H 0.8812(9) 0.4241(6) 0.3219(6) 0.086(4) Uiso 1 calc R .
C29 C 0.9936(9) 0.5077(6) 0.3240(6) 0.064(3) Uani 1 d . .
H29 H 0.9873(9) 0.5446(6) 0.3616(6) 0.086(4) Uiso 1 calc R .
C30 C 1.0656(8) 0.5095(6) 0.2782(6) 0.064(3) Uani 1 d . .
H30 H 1.1145(8) 0.5479(6) 0.2810(6) 0.086(4) Uiso 1 calc R .
C31 C 1.0498(8) 0.4431(6) 0.2283(6) 0.069(3) Uani 1 d . .
H31 H 1.0866(8) 0.4299(6) 0.1926(6) 0.086(4) Uiso 1 calc R .
C32 C 0.9686(9) 0.4002(6) 0.2421(6) 0.067(3) Uani 1 d . .
H32 H 0.9420(9) 0.3537(6) 0.2169(6) 0.086(4) Uiso 1 calc R .
C33 C 0.6754(8) 0.3208(5) 0.2901(6) 0.061(3) Uani 1 d . .
H33 H 0.7192(8) 0.3470(5) 0.2723(6) 0.086(4) Uiso 1 calc R .
C34 C 0.7290(10) 0.2959(6) 0.3432(6) 0.073(3) Uani 1 d . .
H34 H 0.8074(10) 0.3054(6) 0.3609(6) 0.086(4) Uiso 1 calc R .
C35 C 0.6657(10) 0.2574(6) 0.3693(6) 0.074(3) Uani 1 d . .
H35 H 0.7011(10) 0.2393(6) 0.4044(6) 0.086(4) Uiso 1 calc R .
C36 C 0.5495(9) 0.2450(5) 0.3439(6) 0.065(3) Uani 1 d . .
H36 H 0.5052(9) 0.2197(5) 0.3623(6) 0.086(4) Uiso 1 calc R .
C37 C 0.4993(8) 0.2712(4) 0.2898(5) 0.044(2) Uani 1 d . .
C38 C 0.3769(7) 0.2609(4) 0.2585(5) 0.046(2) Uani 1 d . .
C39 C 0.2997(8) 0.2208(5) 0.2757(6) 0.061(3) Uani 1 d . .
H39 H 0.3238(8) 0.1980(5) 0.3091(6) 0.086(4) Uiso 1 calc R .
C40 C 0.1875(9) 0.2149(6) 0.2430(6) 0.069(3) Uani 1 d . .
H40 H 0.1337(9) 0.1886(6) 0.2544(6) 0.086(4) Uiso 1 calc R .
C41 C 0.1540(8) 0.2482(5) 0.1929(6) 0.063(3) Uani 1 d . .
H41 H 0.0779(8) 0.2437(5) 0.1694(6) 0.086(4) Uiso 1 calc R .
C42 C 0.2343(8) 0.2880(5) 0.1783(5) 0.060(3) Uani 1 d . .
H42 H 0.2116(8) 0.3108(5) 0.1448(5) 0.086(4) Uiso 1 calc R .
Fe1' Fe 0.74639(11) 1.10211(7) 0.14615(8) 0.0522(4) Uani 1 d . .
Fe2' Fe 1.25566(12) 0.93625(8) 0.14073(8) 0.0613(4) Uani 1 d . .
Cu1' Cu 0.84927(9) 0.83649(6) 0.18795(6) 0.0498(3) Uani 1 d . .
Cu2' Cu 0.93208(10) 0.96592(6) 0.31161(6) 0.0501(3) Uani 1 d . .
O1' O 0.7491(5) 0.9033(4) 0.1552(4) 0.057(2) Uani 1 d . .
O2' O 0.7904(6) 0.9856(4) 0.2563(4) 0.059(2) Uani 1 d . .
O3' O 0.9690(6) 0.8767(3) 0.1569(4) 0.062(2) Uani 1 d . .
O4' O 1.0238(5) 0.9718(4) 0.2470(3) 0.057(2) Uani 1 d . .
N12' N 0.9576(6) 0.7836(4) 0.2406(4) 0.054(2) Uani 1 d . .
N21' N 0.7440(6) 0.8053(4) 0.2377(4) 0.049(2) Uani 1 d . .
N33' N 1.0647(7) 0.9358(4) 0.3708(4) 0.056(2) Uani 1 d . .
N42' N 0.8528(7) 0.9454(4) 0.3790(4) 0.054(2) Uani 1 d . .
C1' C 0.7440(7) 0.9642(6) 0.1935(6) 0.049(2) Uani 1 d . .
C2' C 0.6778(7) 1.0159(5) 0.1629(5) 0.052(3) Uani 1 d . .
C3' C 0.6469(8) 1.0096(5) 0.0920(6) 0.063(3) Uani 1 d . .
H3' H 0.6631(8) 0.9730(5) 0.0570(6) 0.086(4) Uiso 1 calc R .
C4' C 0.5865(9) 1.0702(6) 0.0855(7) 0.075(4) Uani 1 d . .
H4' H 0.5566(9) 1.0803(6) 0.0448(7) 0.086(4) Uiso 1 calc R .
C5' C 0.5788(8) 1.1129(6) 0.1506(8) 0.077(4) Uani 1 d . .
H5' H 0.5434(8) 1.1555(6) 0.1597(8) 0.086(4) Uiso 1 calc R .
C6' C 0.6342(7) 1.0796(5) 0.1998(6) 0.059(3) Uani 1 d . .
H6' H 0.6410(7) 1.0958(5) 0.2464(6) 0.086(4) Uiso 1 calc R .
C7' C 0.9164(8) 1.1147(5) 0.1910(6) 0.062(3) Uani 1 d . .
H7' H 0.9533(8) 1.0872(5) 0.2176(6) 0.086(4) Uiso 1 calc R .
C8' C 0.9013(9) 1.0992(6) 0.1199(6) 0.070(3) Uani 1 d . .
H8' H 0.9276(9) 1.0601(6) 0.0919(6) 0.086(4) Uiso 1 calc R .
C9' C 0.8402(10) 1.1524(7) 0.0989(7) 0.075(3) Uani 1 d . .
H9' H 0.8184(10) 1.1554(7) 0.0547(7) 0.086(4) Uiso 1 calc R .
C10' C 0.8182(10) 1.2002(6) 0.1569(8) 0.080(4) Uani 1 d . .
H10' H 0.7775(10) 1.2405(6) 0.1575(8) 0.086(4) Uiso 1 calc R .
C11' C 0.8670(9) 1.1782(6) 0.2145(6) 0.067(3) Uani 1 d . .
H11' H 0.8662(9) 1.2015(6) 0.2594(6) 0.086(4) Uiso 1 calc R .
C12' C 1.0646(9) 0.7747(6) 0.2358(7) 0.077(4) Uani 1 d . .
H12' H 1.0914(9) 0.7915(6) 0.2042(7) 0.086(4) Uiso 1 calc R .
C13' C 1.1371(11) 0.7422(7) 0.2747(8) 0.092(4) Uani 1 d . .
H13' H 1.2113(11) 0.7350(7) 0.2688(8) 0.086(4) Uiso 1 calc R .
C14' C 1.0987(12) 0.7200(7) 0.3233(8) 0.098(5) Uani 1 d . .
H14' H 1.1485(12) 0.7002(7) 0.3525(8) 0.086(4) Uiso 1 calc R .
C15' C 0.9856(11) 0.7272(5) 0.3288(6) 0.078(4) Uani 1 d . .
H15' H 0.9569(11) 0.7101(5) 0.3596(6) 0.086(4) Uiso 1 calc R .
C16' C 0.9165(9) 0.7614(5) 0.2861(6) 0.057(3) Uani 1 d . .
C17' C 0.7945(8) 0.7730(5) 0.2847(5) 0.051(2) Uani 1 d . .
C18' C 0.7332(11) 0.7539(6) 0.3269(6) 0.074(3) Uani 1 d . .
H18' H 0.7693(11) 0.7317(6) 0.3588(6) 0.086(4) Uiso 1 calc R .
C19' C 0.6218(14) 0.7669(8) 0.3223(8) 0.104(5) Uani 1 d . .
H19' H 0.5812(14) 0.7560(8) 0.3517(8) 0.086(4) Uiso 1 calc R .
C20' C 0.5710(10) 0.7967(8) 0.2732(8) 0.092(4) Uani 1 d . .
H20' H 0.4931(10) 0.8035(8) 0.2671(8) 0.086(4) Uiso 1 calc R .
C21' C 0.6322(8) 0.8167(6) 0.2326(6) 0.068(3) Uani 1 d . .
H21' H 0.5958(8) 0.8388(6) 0.2008(6) 0.086(4) Uiso 1 calc R .
C22' C 1.0246(7) 0.9350(5) 0.1884(5) 0.047(2) Uani 1 d . .
C23' C 1.0983(7) 0.9646(5) 0.1520(5) 0.047(2) Uani 1 d . .
C24' C 1.1794(8) 1.0248(5) 0.1832(6) 0.058(3) Uani 1 d . .
H24' H 1.1954(8) 1.0513(5) 0.2286(6) 0.086(4) Uiso 1 calc R .
C25' C 1.2301(10) 1.0363(6) 0.1333(6) 0.074(3) Uani 1 d . .
H25' H 1.2874(10) 1.0717(6) 0.1398(6) 0.086(4) Uiso 1 calc R .
C26' C 1.1808(10) 0.9862(7) 0.0716(6) 0.073(3) Uani 1 d . .
H26' H 1.1988(10) 0.9834(7) 0.0302(6) 0.086(4) Uiso 1 calc R .
C27' C 1.0990(8) 0.9401(5) 0.0824(5) 0.055(3) Uani 1 d . .
H27' H 1.0548(8) 0.9016(5) 0.0501(5) 0.086(4) Uiso 1 calc R .
C28' C 1.3287(13) 0.8841(11) 0.2074(9) 0.107(5) Uani 1 d . .
H28' H 1.3079(13) 0.8861(11) 0.2479(9) 0.086(4) Uiso 1 calc R .
C29' C 1.4130(12) 0.9307(9) 0.1981(10) 0.122(7) Uani 1 d . .
H29' H 1.4579(12) 0.9684(9) 0.2310(10) 0.086(4) Uiso 1 calc R .
C30' C 1.4134(11) 0.9081(9) 0.1309(10) 0.100(5) Uani 1 d . .
H30' H 1.4584(11) 0.9291(9) 0.1095(10) 0.086(4) Uiso 1 calc R .
C31' C 1.3391(13) 0.8514(9) 0.1006(8) 0.105(5) Uani 1 d . .
H31' H 1.3264(13) 0.8259(9) 0.0551(8) 0.086(4) Uiso 1 calc R .
C32' C 1.2849(10) 0.8365(8) 0.1461(11) 0.096(5) Uani 1 d . .
H32' H 1.2280(10) 0.8002(8) 0.1369(11) 0.086(4) Uiso 1 calc R .
C33' C 1.1740(10) 0.9348(6) 0.3656(6) 0.075(3) Uani 1 d . .
H33' H 1.1938(10) 0.9509(6) 0.3316(6) 0.086(4) Uiso 1 calc R .
C34' C 1.2580(10) 0.9114(7) 0.4077(7) 0.085(4) Uani 1 d . .
H34' H 1.3331(10) 0.9125(7) 0.4024(7) 0.086(4) Uiso 1 calc R .
C35' C 1.2320(12) 0.8863(8) 0.4575(8) 0.099(5) Uani 1 d . .
H35' H 1.2879(12) 0.8691(8) 0.4860(8) 0.086(4) Uiso 1 calc R .
C36' C 1.1203(11) 0.8873(6) 0.4643(7) 0.085(4) Uani 1 d . .
H36' H 1.0997(11) 0.8706(6) 0.4978(7) 0.086(4) Uiso 1 calc R .
C37' C 1.0381(10) 0.9133(5) 0.4212(6) 0.061(3) Uani 1 d . .
C38' C 0.9163(9) 0.9196(5) 0.4268(5) 0.053(3) Uani 1 d . .
C39' C 0.8739(11) 0.9055(6) 0.4773(5) 0.071(3) Uani 1 d . .
H39' H 0.9209(11) 0.8903(6) 0.5112(5) 0.086(4) Uiso 1 calc R .
C40' C 0.7618(13) 0.9141(7) 0.4770(7) 0.093(4) Uani 1 d . .
H40' H 0.7303(13) 0.9009(7) 0.5089(7) 0.086(4) Uiso 1 calc R .
C41' C 0.6930(11) 0.9423(7) 0.4298(7) 0.081(4) Uani 1 d . .
H41' H 0.6175(11) 0.9515(7) 0.4316(7) 0.086(4) Uiso 1 calc R .
C42' C 0.7421(10) 0.9561(6) 0.3797(6) 0.072(3) Uani 1 d . .
H42' H 0.6975(10) 0.9730(6) 0.3462(6) 0.086(4) Uiso 1 calc R .
Cl1 Cl 0.4080(2) 0.6566(2) 0.3795(2) 0.0706(8) Uani 1 d . .
O11 O 0.3017(7) 0.6142(5) 0.3725(5) 0.108(3) Uani 1 d . .
O12 O 0.3898(7) 0.6904(5) 0.3269(5) 0.105(3) Uani 1 d . .
O13 O 0.4293(10) 0.7052(5) 0.4429(5) 0.128(4) Uani 1 d . .
O14 O 0.4952(7) 0.6107(5) 0.3751(5) 0.108(3) Uani 1 d . .
Cl2 Cl 0.9803(3) 0.2889(2) 0.0155(2) 0.0725(8) Uani 1 d . .
O21 O 0.9858(14) 0.2888(8) -0.0491(6) 0.190(7) Uani 1 d U .
O22 O 0.8662(10) 0.2797(8) 0.0154(9) 0.198(7) Uani 1 d U .
O23 O 1.0336(10) 0.2277(6) 0.0296(5) 0.134(4) Uani 1 d U .
O24 O 1.0218(15) 0.3478(7) 0.0629(8) 0.232(8) Uani 1 d U .
Cl3 Cl 0.0205(3) 0.3045(2) 0.4897(2) 0.0912(11) Uani 1 d U .
O31 O 0.0165(11) 0.3339(9) 0.4389(7) 0.202(5) Uani 1 d U .
O32 O 0.1072(11) 0.2655(8) 0.5014(9) 0.208(5) Uani 1 d U .
O33 O -0.0692(11) 0.2693(10) 0.4893(9) 0.231(6) Uani 1 d U .
O34 O 0.0503(23) 0.3559(9) 0.5474(9) 0.296(9) Uani 1 d U .
Cl4 Cl 0.4660(4) 0.0766(2) 0.3950(3) 0.1124(13) Uani 1 d U .
O41 O 0.3787(11) 0.1070(9) 0.3707(9) 0.217(5) Uani 1 d U .
O42 O 0.5625(11) 0.0908(8) 0.3781(8) 0.180(4) Uani 1 d U .
O43 O 0.4816(13) 0.0782(14) 0.4601(9) 0.284(10) Uani 1 d U .
O44 O 0.4416(17) 0.0035(10) 0.3681(11) 0.274(8) Uani 1 d U .
O2M O 0.4688(7) 0.2647(4) 0.0984(4) 0.081(2) Uani 1 d . .
H2M H 0.4195(7) 0.2241(4) 0.0876(4) 0.086(4) Uiso 1 calc R .
C2M C 0.5377(14) 0.2686(9) 0.0547(8) 0.130(6) Uani 1 d . .
H2M1 H 0.5089(33) 0.3015(27) 0.0299(24) 0.086(4) Uiso 1 calc R .
H2M2 H 0.5378(44) 0.2222(11) 0.0237(22) 0.086(4) Uiso 1 calc R .
H2M3 H 0.6144(18) 0.2846(33) 0.0802(9) 0.086(4) Uiso 1 calc R .
O1M' O 0.8035(8) 0.7510(5) 0.0936(5) 0.099(3) Uani 1 d . .
H1M' H 0.8369(8) 0.7571(5) 0.0593(5) 0.086(4) Uiso 1 calc R .
C1M' C 0.7318(16) 0.6878(10) 0.0754(10) 0.160(8) Uani 1 d . .
H1M1 H 0.7769(18) 0.6496(12) 0.0836(31) 0.086(4) Uiso 1 calc R .
H1M2 H 0.6948(43) 0.6763(20) 0.0282(12) 0.086(4) Uiso 1 calc R .
H1M3 H 0.6749(37) 0.6947(15) 0.1021(24) 0.086(4) Uiso 1 calc R .
O2M' O 0.9622(8) 1.0802(4) 0.3651(5) 0.083(3) Uani 1 d . .
H2M' H 1.0364(8) 1.0979(4) 0.3885(5) 0.086(4) Uiso 1 calc R .
C2M' C 0.8846(28) 1.1230(12) 0.3659(13) 0.423(34) Uani 1 d . .
H2M4 H 0.8501(47) 1.1227(29) 0.3202(13) 0.086(4) Uiso 1 calc R .
H2M5 H 0.9171(29) 1.1702(13) 0.3915(31) 0.086(4) Uiso 1 calc R .
H2M6 H 0.8275(38) 1.1088(22) 0.3864(31) 0.086(4) Uiso 1 calc R .
O1W O 0.1576(8) 0.1532(6) 0.3757(5) 0.118(3) Uani 1 d . .
O2W O 0.2686(10) 0.1694(7) 0.0172(6) 0.157(5) Uani 1 d . .

loop_
_atom_type_symbol
_atom_type_description
_atom_type_scat_dispersion_real
_atom_type_scat_dispersion_imag
_atom_type_scat_source
C C 0.0033 0.0016 'International Tables Vol C Tables 4.2.6.8 and 6.1.1.4'
H H 0.0000 0.0000 'International Tables Vol C Tables 4.2.6.8 and 6.1.1.4'
N N 0.0061 0.0033 'International Tables Vol C Tables 4.2.6.8 and 6.1.1.4'
O O 0.0106 0.0060 'International Tables Vol C Tables 4.2.6.8 and 6.1.1.4'
Fe Fe 0.3463 0.8444 'International Tables Vol C Tables 4.2.6.8 and 6.1.1.4'
Cu Cu 0.3201 1.2651 'International Tables Vol C Tables 4.2.6.8 and 6.1.1.4'
Cl Cl 0.1484 0.1585 'International Tables Vol C Tables 4.2.6.8 and 6.1.1.4'

loop_
_geom_angle_atom_site_label_1
_geom_angle_atom_site_label_2
_geom_angle_atom_site_label_3
_geom_angle
_geom_angle_site_symmetry_1
_geom_angle_site_symmetry_3
_geom_angle_publ_flag
C11 Fe1 C10 40.7(5) . . ?
C11 Fe1 C2 135.8(5) . . ?
C10 Fe1 C2 176.3(6) . . ?
C11 Fe1 C7 40.9(5) . . ?
C10 Fe1 C7 68.2(5) . . ?
C2 Fe1 C7 109.7(4) . . ?
C11 Fe1 C8 68.2(6) . . ?
C10 Fe1 C8 68.3(6) . . ?
C2 Fe1 C8 112.2(5) . . ?
C7 Fe1 C8 39.7(5) . . ?
C11 Fe1 C3 174.8(5) . . ?
C10 Fe1 C3 142.7(5) . . ?
C2 Fe1 C3 41.0(4) . . ?
C7 Fe1 C3 134.0(5) . . ?
C8 Fe1 C3 108.4(5) . . ?
C11 Fe1 C4 145.2(5) . . ?
C10 Fe1 C4 114.3(5) . . ?
C2 Fe1 C4 68.2(4) . . ?
C7 Fe1 C4 172.7(5) . . ?
C8 Fe1 C4 133.8(5) . . ?
C3 Fe1 C4 40.0(4) . . ?
C11 Fe1 C9 68.0(6) . . ?
C10 Fe1 C9 40.6(5) . . ?
C2 Fe1 C9 142.0(6) . . ?
C7 Fe1 C9 67.1(5) . . ?
C8 Fe1 C9 40.1(4) . . ?
C3 Fe1 C9 112.3(6) . . ?
C4 Fe1 C9 110.0(5) . . ?
C11 Fe1 C6 110.6(6) . . ?
C10 Fe1 C6 134.9(6) . . ?
C2 Fe1 C6 42.7(4) . . ?
C7 Fe1 C6 115.6(5) . . ?
C8 Fe1 C6 144.9(5) . . ?
C3 Fe1 C6 69.6(5) . . ?
C4 Fe1 C6 68.0(4) . . ?
C9 Fe1 C6 174.5(5) . . ?
C11 Fe1 C5 115.8(5) . . ?
C10 Fe1 C5 110.6(5) . . ?
C2 Fe1 C5 69.3(4) . . ?
C7 Fe1 C5 147.0(6) . . ?
C8 Fe1 C5 172.9(5) . . ?
C3 Fe1 C5 67.9(4) . . ?
C4 Fe1 C5 39.7(4) . . ?
C9 Fe1 C5 134.7(5) . . ?
C6 Fe1 C5 40.6(4) . . ?
C31 Fe2 C25 121.4(5) . . ?
C31 Fe2 C32 40.6(4) . . ?
C25 Fe2 C32 158.3(5) . . ?
C31 Fe2 C23 155.2(4) . . ?
C25 Fe2 C23 68.0(4) . . ?
C32 Fe2 C23 123.0(4) . . ?
C31 Fe2 C27 117.1(4) . . ?
C25 Fe2 C27 68.6(4) . . ?
C32 Fe2 C27 106.3(4) . . ?
C23 Fe2 C27 41.3(4) . . ?
C31 Fe2 C24 159.1(5) . . ?
C25 Fe2 C24 39.6(4) . . ?
C32 Fe2 C24 160.2(4) . . ?
C23 Fe2 C24 40.7(4) . . ?
C27 Fe2 C24 68.7(4) . . ?
C31 Fe2 C30 40.5(4) . . ?
C25 Fe2 C30 106.1(4) . . ?
C32 Fe2 C30 67.9(4) . . ?
C23 Fe2 C30 164.2(4) . . ?
C27 Fe2 C30 152.0(4) . . ?
C24 Fe2 C30 125.6(4) . . ?
C31 Fe2 C26 102.9(5) . . ?
C25 Fe2 C26 40.5(4) . . ?
C32 Fe2 C26 122.0(5) . . ?
C23 Fe2 C26 68.5(4) . . ?
C27 Fe2 C26 40.9(4) . . ?
C24 Fe2 C26 67.7(4) . . ?
C30 Fe2 C26 117.2(4) . . ?
C31 Fe2 C28 68.2(5) . . ?
C25 Fe2 C28 158.3(5) . . ?
C32 Fe2 C28 40.7(4) . . ?
C23 Fe2 C28 112.2(4) . . ?
C27 Fe2 C28 127.0(4) . . ?
C24 Fe2 C28 126.1(4) . . ?
C30 Fe2 C28 67.6(4) . . ?
C26 Fe2 C28 161.1(5) . . ?
C31 Fe2 C29 68.2(4) . . ?
C25 Fe2 C29 122.1(5) . . ?
C32 Fe2 C29 67.8(4) . . ?
C23 Fe2 C29 129.1(4) . . ?
C27 Fe2 C29 164.8(4) . . ?
C24 Fe2 C29 111.8(5) . . ?
C30 Fe2 C29 40.6(4) . . ?
C26 Fe2 C29 154.3(4) . . ?
C28 Fe2 C29 39.6(4) . . ?
O1 Cu1 O3 94.2(3) . . ?
O1 Cu1 N21 92.7(3) . . ?
O3 Cu1 N21 164.8(3) . . ?
O1 Cu1 N12 173.2(3) . . ?
O3 Cu1 N12 92.6(3) . . ?
N21 Cu1 N12 80.6(3) . . ?
O1 Cu1 O14 93.4(3) . . ?
O3 Cu1 O14 92.6(3) . . ?
N21 Cu1 O14 100.5(3) . . ?
N12 Cu1 O14 86.5(3) . . ?
O4 Cu2 O2 92.2(3) . . ?
O4 Cu2 N42 172.5(3) . . ?
O2 Cu2 N42 93.9(3) . . ?
O4 Cu2 N33 92.2(3) . . ?
O2 Cu2 N33 163.9(3) . . ?
N42 Cu2 N33 80.7(3) . . ?
O4 Cu2 O2M 93.4(3) . . ?
O2 Cu2 O2M 94.1(3) . . ?
N42 Cu2 O2M 90.4(3) . . ?
N33 Cu2 O2M 101.2(3) . . ?
C1 O1 Cu1 135.0(6) . . ?
C1 O2 Cu2 118.8(7) . . ?
C22 O3 Cu1 128.8(7) . . ?
C22 O4 Cu2 129.8(6) . . ?
C12 N12 C16 118.9(9) . . ?
C12 N12 Cu1 126.4(8) . . ?
C16 N12 Cu1 114.6(6) . . ?
C21 N21 C17 120.1(8) . . ?
C21 N21 Cu1 124.8(7) . . ?
C17 N21 Cu1 115.1(6) . . ?
C33 N33 C37 118.6(8) . . ?
C33 N33 Cu2 127.2(7) . . ?
C37 N33 Cu2 113.8(6) . . ?
C42 N42 C38 118.9(8) . . ?
C42 N42 Cu2 125.4(7) . . ?
C38 N42 Cu2 115.6(6) . . ?
O1 C1 O2 127.0(9) . . ?
O1 C1 C2 114.9(10) . . ?
O2 C1 C2 118.0(11) . . ?
C3 C2 C1 125.9(10) . . ?
C3 C2 C6 107.6(9) . . ?
C1 C2 C6 126.3(10) . . ?
C3 C2 Fe1 70.6(6) . . ?
C1 C2 Fe1 121.3(6) . . ?
C6 C2 Fe1 70.4(6) . . ?
C4 C3 C2 107.8(10) . . ?
C4 C3 Fe1 70.3(6) . . ?
C2 C3 Fe1 68.4(5) . . ?
C5 C4 C3 110.4(9) . . ?
C5 C4 Fe1 70.9(6) . . ?
C3 C4 Fe1 69.7(5) . . ?
C4 C5 C6 108.7(9) . . ?
C4 C5 Fe1 69.5(5) . . ?
C6 C5 Fe1 69.5(6) . . ?
C5 C6 C2 105.5(10) . . ?
C5 C6 Fe1 69.9(6) . . ?
C2 C6 Fe1 66.9(5) . . ?
C8 C7 C11 108.7(12) . . ?
C8 C7 Fe1 70.7(6) . . ?
C11 C7 Fe1 68.6(6) . . ?
C7 C8 C9 107.9(12) . . ?
C7 C8 Fe1 69.6(7) . . ?
C9 C8 Fe1 70.4(6) . . ?
C8 C9 C10 107.9(12) . . ?
C8 C9 Fe1 69.5(6) . . ?
C10 C9 Fe1 68.2(7) . . ?
C11 C10 C9 107.6(12) . . ?
C11 C10 Fe1 69.2(7) . . ?
C9 C10 Fe1 71.2(7) . . ?
C10 C11 C7 107.8(14) . . ?
C10 C11 Fe1 70.1(7) . . ?
C7 C11 Fe1 70.5(7) . . ?
N12 C12 C13 123.5(11) . . ?
C12 C13 C14 118.5(11) . . ?
C13 C14 C15 118.1(10) . . ?
C16 C15 C14 119.6(10) . . ?
N12 C16 C15 121.3(9) . . ?
N12 C16 C17 115.0(8) . . ?
C15 C16 C17 123.7(10) . . ?
N21 C17 C18 120.7(9) . . ?
N21 C17 C16 114.1(9) . . ?
C18 C17 C16 125.1(9) . . ?
C19 C18 C17 118.6(10) . . ?
C18 C19 C20 121.4(10) . . ?
C19 C20 C21 118.4(10) . . ?
N21 C21 C20 120.7(10) . . ?
O3 C22 O4 126.2(9) . . ?
O3 C22 C23 118.0(9) . . ?
O4 C22 C23 115.8(9) . . ?
C24 C23 C27 107.8(9) . . ?
C24 C23 C22 125.8(9) . . ?
C27 C23 C22 126.4(9) . . ?
C24 C23 Fe2 70.1(5) . . ?
C27 C23 Fe2 69.7(5) . . ?
C22 C23 Fe2 124.7(6) . . ?
C25 C24 C23 108.5(10) . . ?
C25 C24 Fe2 69.7(6) . . ?
C23 C24 Fe2 69.2(5) . . ?
C24 C25 C26 109.4(9) . . ?
C24 C25 Fe2 70.7(6) . . ?
C26 C25 Fe2 70.7(6) . . ?
C25 C26 C27 107.4(9) . . ?
C25 C26 Fe2 68.7(6) . . ?
C27 C26 Fe2 68.9(6) . . ?
C26 C27 C23 106.8(9) . . ?
C26 C27 Fe2 70.2(6) . . ?
C23 C27 Fe2 69.0(5) . . ?
C29 C28 C32 107.9(10) . . ?
C29 C28 Fe2 70.5(6) . . ?
C32 C28 Fe2 68.1(6) . . ?
C28 C29 C30 107.5(10) . . ?
C28 C29 Fe2 69.9(6) . . ?
C30 C29 Fe2 68.3(6) . . ?
C31 C30 C29 108.4(10) . . ?
C31 C30 Fe2 69.0(6) . . ?
C29 C30 Fe2 71.1(6) . . ?
C32 C31 C30 107.9(10) . . ?
C32 C31 Fe2 70.0(5) . . ?
C30 C31 Fe2 70.4(6) . . ?
C31 C32 C28 108.3(10) . . ?
C31 C32 Fe2 69.4(6) . . ?
C28 C32 Fe2 71.2(6) . . ?
N33 C33 C34 122.4(10) . . ?
C35 C34 C33 119.1(11) . . ?
C34 C35 C36 120.1(11) . . ?
C35 C36 C37 118.6(10) . . ?
N33 C37 C36 121.3(8) . . ?
N33 C37 C38 115.4(8) . . ?
C36 C37 C38 123.4(9) . . ?
N42 C38 C39 121.8(8) . . ?
N42 C38 C37 114.2(8) . . ?
C39 C38 C37 124.0(9) . . ?
C40 C39 C38 118.8(10) . . ?
C39 C40 C41 119.6(10) . . ?
C42 C41 C40 119.1(9) . . ?
N42 C42 C41 121.7(9) . . ?
C2' Fe1' C10' 164.3(5) . . ?
C2' Fe1' C7' 108.4(4) . . ?
C10' Fe1' C7' 67.1(5) . . ?
C2' Fe1' C5' 68.8(4) . . ?
C10' Fe1' C5' 107.6(5) . . ?
C7' Fe1' C5' 151.4(5) . . ?
C2' Fe1' C8' 120.3(4) . . ?
C10' Fe1' C8' 66.8(5) . . ?
C7' Fe1' C8' 40.6(4) . . ?
C5' Fe1' C8' 165.5(5) . . ?
C2' Fe1' C4' 68.3(4) . . ?
C10' Fe1' C4' 119.6(5) . . ?
C7' Fe1' C4' 166.9(5) . . ?
C5' Fe1' C4' 40.6(5) . . ?
C8' Fe1' C4' 129.2(5) . . ?
C2' Fe1' C6' 41.6(4) . . ?
C10' Fe1' C6' 125.8(5) . . ?
C7' Fe1' C6' 117.9(5) . . ?
C5' Fe1' C6' 40.8(4) . . ?
C8' Fe1' C6' 153.5(5) . . ?
C4' Fe1' C6' 68.6(5) . . ?
C2' Fe1' C9' 154.1(5) . . ?
C10' Fe1' C9' 40.0(5) . . ?
C7' Fe1' C9' 67.7(5) . . ?
C5' Fe1' C9' 127.4(5) . . ?
C8' Fe1' C9' 39.8(4) . . ?
C4' Fe1' C9' 109.4(5) . . ?
C6' Fe1' C9' 163.7(5) . . ?
C2' Fe1' C3' 41.0(4) . . ?
C10' Fe1' C3' 153.4(5) . . ?
C7' Fe1' C3' 128.9(4) . . ?
C5' Fe1' C3' 68.8(5) . . ?
C8' Fe1' C3' 109.9(4) . . ?
C4' Fe1' C3' 40.4(4) . . ?
C6' Fe1' C3' 69.6(4) . . ?
C9' Fe1' C3' 120.1(5) . . ?
C2' Fe1' C11' 126.6(5) . . ?
C10' Fe1' C11' 40.3(4) . . ?
C7' Fe1' C11' 39.7(4) . . ?
C5' Fe1' C11' 117.7(5) . . ?
C8' Fe1' C11' 67.4(4) . . ?
C4' Fe1' C11' 152.4(5) . . ?
C6' Fe1' C11' 106.1(5) . . ?
C9' Fe1' C11' 67.8(5) . . ?
C3' Fe1' C11' 165.3(5) . . ?
C30' Fe2' C28' 67.1(6) . . ?
C30' Fe2' C23' 179.2(6) . . ?
C28' Fe2' C23' 112.2(5) . . ?
C30' Fe2' C32' 66.3(5) . . ?
C28' Fe2' C32' 39.4(6) . . ?
C23' Fe2' C32' 113.5(4) . . ?
C30' Fe2' C31' 38.6(5) . . ?
C28' Fe2' C31' 65.8(6) . . ?
C23' Fe2' C31' 141.7(6) . . ?
C32' Fe2' C31' 39.3(6) . . ?
C30' Fe2' C26' 112.6(6) . . ?
C28' Fe2' C26' 178.4(7) . . ?
C23' Fe2' C26' 68.1(4) . . ?
C32' Fe2' C26' 139.0(7) . . ?
C31' Fe2' C26' 113.0(6) . . ?
C30' Fe2' C27' 139.9(6) . . ?
C28' Fe2' C27' 138.3(6) . . ?
C23' Fe2' C27' 40.9(4) . . ?
C32' Fe2' C27' 111.7(5) . . ?
C31' Fe2' C27' 113.3(5) . . ?
C26' Fe2' C27' 41.0(4) . . ?
C30' Fe2' C29' 39.4(6) . . ?
C28' Fe2' C29' 41.5(6) . . ?
C23' Fe2' C29' 139.8(7) . . ?
C32' Fe2' C29' 67.5(6) . . ?
C31' Fe2' C29' 65.7(6) . . ?
C26' Fe2' C29' 139.3(7) . . ?
C27' Fe2' C29' 179.0(5) . . ?
C30' Fe2' C25' 111.9(6) . . ?
C28' Fe2' C25' 141.3(7) . . ?
C23' Fe2' C25' 68.3(4) . . ?
C32' Fe2' C25' 178.0(6) . . ?
C31' Fe2' C25' 138.8(7) . . ?
C26' Fe2' C25' 40.3(4) . . ?
C27' Fe2' C25' 68.9(4) . . ?
C29' Fe2' C25' 111.8(6) . . ?
C30' Fe2' C24' 138.4(6) . . ?
C28' Fe2' C24' 113.6(6) . . ?
C23' Fe2' C24' 41.3(4) . . ?
C32' Fe2' C24' 142.0(6) . . ?
C31' Fe2' C24' 177.0(6) . . ?
C26' Fe2' C24' 67.7(4) . . ?
C27' Fe2' C24' 69.2(4) . . ?
C29' Fe2' C24' 111.8(5) . . ?
C25' Fe2' C24' 39.9(4) . . ?
O3' Cu1' O1' 87.3(3) . . ?
O3' Cu1' N21' 168.9(3) . . ?
O1' Cu1' N21' 96.1(3) . . ?
O3' Cu1' N12' 93.8(3) . . ?
O1' Cu1' N12' 167.8(3) . . ?
N21' Cu1' N12' 80.7(3) . . ?
O3' Cu1' O1M' 91.5(3) . . ?
O1' Cu1' O1M' 94.9(3) . . ?
N21' Cu1' O1M' 98.8(3) . . ?
N12' Cu1' O1M' 97.2(3) . . ?
O4' Cu2' O2' 94.2(3) . . ?
O4' Cu2' N42' 170.3(3) . . ?
O2' Cu2' N42' 92.9(3) . . ?
O4' Cu2' N33' 91.6(3) . . ?
O2' Cu2' N33' 172.3(3) . . ?
N42' Cu2' N33' 80.8(4) . . ?
O4' Cu2' O2M' 93.5(3) . . ?
O2' Cu2' O2M' 89.1(3) . . ?
N42' Cu2' O2M' 93.3(4) . . ?
N33' Cu2' O2M' 95.7(3) . . ?
C1' O1' Cu1' 120.1(6) . . ?
C1' O2' Cu2' 133.6(6) . . ?
C22' O3' Cu1' 123.8(6) . . ?
C22' O4' Cu2' 133.6(6) . . ?
C12' N12' C16' 120.4(10) . . ?
C12' N12' Cu1' 124.4(8) . . ?
C16' N12' Cu1' 115.0(6) . . ?
C21' N21' C17' 117.8(9) . . ?
C21' N21' Cu1' 127.2(7) . . ?
C17' N21' Cu1' 114.9(6) . . ?
C33' N33' C37' 117.4(10) . . ?
C33' N33' Cu2' 127.9(8) . . ?
C37' N33' Cu2' 114.7(7) . . ?
C38' N42' C42' 119.1(9) . . ?
C38' N42' Cu2' 116.4(7) . . ?
C42' N42' Cu2' 124.5(8) . . ?
O1' C1' O2' 125.3(9) . . ?
O1' C1' C2' 117.4(10) . . ?
O2' C1' C2' 117.3(9) . . ?
C3' C2' C6' 109.3(9) . . ?
C3' C2' C1' 125.1(9) . . ?
C6' C2' C1' 125.6(10) . . ?
C3' C2' Fe1' 71.0(6) . . ?
C6' C2' Fe1' 70.3(5) . . ?
C1' C2' Fe1' 125.3(6) . . ?
C4' C3' C2' 106.4(10) . . ?
C4' C3' Fe1' 69.3(6) . . ?
C2' C3' Fe1' 68.0(5) . . ?
C3' C4' C5' 109.4(10) . . ?
C3' C4' Fe1' 70.3(6) . . ?
C5' C4' Fe1' 69.5(6) . . ?
C4' C5' C6' 108.6(10) . . ?
C4' C5' Fe1' 69.9(6) . . ?
C6' C5' Fe1' 69.9(5) . . ?
C5' C6' C2' 106.3(10) . . ?
C5' C6' Fe1' 69.4(6) . . ?
C2' C6' Fe1' 68.1(5) . . ?
C11' C7' C8' 108.5(10) . . ?
C11' C7' Fe1' 71.3(6) . . ?
C8' C7' Fe1' 70.0(6) . . ?
C9' C8' C7' 108.4(10) . . ?
C9' C8' Fe1' 70.5(6) . . ?
C7' C8' Fe1' 69.4(6) . . ?
C8' C9' C10' 106.8(11) . . ?
C8' C9' Fe1' 69.6(6) . . ?
C10' C9' Fe1' 69.0(6) . . ?
C9' C10' C11' 109.8(11) . . ?
C9' C10' Fe1' 71.0(7) . . ?
C11' C10' Fe1' 71.1(6) . . ?
C7' C11' C10' 106.5(11) . . ?
C7' C11' Fe1' 69.1(6) . . ?
C10' C11' Fe1' 68.6(6) . . ?
N12' C12' C13' 122.9(13) . . ?
C12' C13' C14' 118.5(12) . . ?
C13' C14' C15' 120.1(12) . . ?
C14' C15' C16' 117.4(12) . . ?
N12' C16' C15' 120.7(10) . . ?
N12' C16' C17' 114.6(9) . . ?
C15' C16' C17' 124.6(11) . . ?
N21' C17' C18' 120.9(9) . . ?
N21' C17' C16' 114.2(9) . . ?
C18' C17' C16' 124.9(10) . . ?
C19' C18' C17' 120.9(12) . . ?
C18' C19' C20' 117.6(13) . . ?
C21' C20' C19' 121.3(12) . . ?
N21' C21' C20' 121.5(11) . . ?
O4' C22' O3' 126.7(9) . . ?
O4' C22' C23' 116.3(9) . . ?
O3' C22' C23' 117.0(9) . . ?
C27' C23' C24' 108.8(9) . . ?
C27' C23' C22' 127.0(9) . . ?
C24' C23' C22' 124.2(9) . . ?
C27' C23' Fe2' 70.0(5) . . ?
C24' C23' Fe2' 70.3(5) . . ?
C22' C23' Fe2' 126.6(6) . . ?
C25' C24' C23' 107.3(10) . . ?
C25' C24' Fe2' 69.6(6) . . ?
C23' C24' Fe2' 68.4(5) . . ?
C24' C25' C26' 108.8(10) . . ?
C24' C25' Fe2' 70.4(6) . . ?
C26' C25' Fe2' 69.9(7) . . ?
C25' C26' C27' 109.1(10) . . ?
C25' C26' Fe2' 69.8(7) . . ?
C27' C26' Fe2' 69.4(6) . . ?
C23' C27' C26' 106.1(9) . . ?
C23' C27' Fe2' 69.1(6) . . ?
C26' C27' Fe2' 69.7(6) . . ?
C32' C28' C29' 107.3(15) . . ?
C32' C28' Fe2' 70.3(9) . . ?
C29' C28' Fe2' 69.8(9) . . ?
C30' C29' C28' 105.5(13) . . ?
C30' C29' Fe2' 69.4(8) . . ?
C28' C29' Fe2' 68.7(7) . . ?
C31' C30' C29' 109.4(15) . . ?
C31' C30' Fe2' 71.2(7) . . ?
C29' C30' Fe2' 71.2(8) . . ?
C30' C31' C32' 110.0(14) . . ?
C30' C31' Fe2' 70.2(8) . . ?
C32' C31' Fe2' 70.1(8) . . ?
C31' C32' C28' 107.7(14) . . ?
C31' C32' Fe2' 70.6(8) . . ?
C28' C32' Fe2' 70.3(9) . . ?
N33' C33' C34' 123.4(12) . . ?
C33' C34' C35' 120.0(12) . . ?
C34' C35' C36' 117.8(12) . . ?
C35' C36' C37' 120.1(13) . . ?
N33' C37' C36' 121.2(11) . . ?
N33' C37' C38' 114.9(10) . . ?
C36' C37' C38' 123.8(11) . . ?
N42' C38' C39' 122.5(10) . . ?
N42' C38' C37' 113.0(9) . . ?
C39' C38' C37' 124.4(11) . . ?
C40' C39' C38' 118.6(11) . . ?
C39' C40' C41' 121.2(11) . . ?
C40' C41' C42' 117.1(11) . . ?
N42' C42' C41' 121.3(11) . . ?
O13 Cl1 O14 110.1(6) . . ?
O13 Cl1 O12 112.0(6) . . ?
O14 Cl1 O12 112.2(6) . . ?
O13 Cl1 O11 106.6(7) . . ?
O14 Cl1 O11 107.9(6) . . ?
O12 Cl1 O11 107.8(5) . . ?
Cl1 O14 Cu1 132.0(6) . . ?
O24 Cl2 O21 115.2(11) . . ?
O24 Cl2 O22 107.1(10) . . ?
O21 Cl2 O22 107.0(10) . . ?
O24 Cl2 O23 111.8(9) . . ?
O21 Cl2 O23 108.5(7) . . ?
O22 Cl2 O23 106.8(8) . . ?
O33 Cl3 O32 107.1(10) . . ?
O33 Cl3 O34 109.5(13) . . ?
O32 Cl3 O34 96.8(13) . . ?
O33 Cl3 O31 117.3(9) . . ?
O32 Cl3 O31 116.3(11) . . ?
O34 Cl3 O31 107.9(11) . . ?
O41 Cl4 O42 114.8(9) . . ?
O41 Cl4 O43 116.7(12) . . ?
O42 Cl4 O43 112.9(10) . . ?
O41 Cl4 O44 107.5(12) . . ?
O42 Cl4 O44 105.7(12) . . ?
O43 Cl4 O44 96.7(14) . . ?
C2M O2M Cu2 123.7(9) . . ?
C1M' O1M' Cu1' 131.0(10) . . ?
C2M' O2M' Cu2' 123.5(14) . . ?

loop_
_geom_bond_atom_site_label_1
_geom_bond_atom_site_label_2
_geom_bond_distance
_geom_bond_site_symmetry_2
_geom_bond_publ_flag
Fe1 C11 1.988(12) . ?
Fe1 C10 2.001(11) . ?
Fe1 C2 1.999(9) . ?
Fe1 C7 2.013(10) . ?
Fe1 C8 2.028(11) . ?
Fe1 C3 2.027(10) . ?
Fe1 C4 2.035(9) . ?
Fe1 C9 2.040(11) . ?
Fe1 C6 2.048(10) . ?
Fe1 C5 2.053(9) . ?
Fe2 C31 2.022(9) . ?
Fe2 C25 2.025(11) . ?
Fe2 C32 2.029(10) . ?
Fe2 C23 2.026(9) . ?
Fe2 C27 2.035(10) . ?
Fe2 C24 2.038(9) . ?
Fe2 C30 2.041(9) . ?
Fe2 C26 2.052(10) . ?
Fe2 C28 2.072(10) . ?
Fe2 C29 2.079(11) . ?
Cu1 O1 1.914(6) . ?
Cu1 O3 1.941(6) . ?
Cu1 N21 2.002(7) . ?
Cu1 N12 2.003(7) . ?
Cu1 O14 2.408(9) . ?
Cu2 O4 1.928(7) . ?
Cu2 O2 1.951(6) . ?
Cu2 N42 1.986(7) . ?
Cu2 N33 2.016(7) . ?
Cu2 O2M 2.219(8) . ?
O1 C1 1.252(12) . ?
O2 C1 1.271(12) . ?
O3 C22 1.231(11) . ?
O4 C22 1.262(11) . ?
N12 C12 1.314(12) . ?
N12 C16 1.343(12) . ?
N21 C21 1.339(11) . ?
N21 C17 1.344(11) . ?
N33 C33 1.342(11) . ?
N33 C37 1.347(11) . ?
N42 C42 1.334(11) . ?
N42 C38 1.346(11) . ?
C1 C2 1.473(13) . ?
C2 C3 1.409(13) . ?
C2 C6 1.474(15) . ?
C3 C4 1.390(13) . ?
C4 C5 1.386(14) . ?
C5 C6 1.421(13) . ?
C7 C8 1.37(2) . ?
C7 C11 1.40(2) . ?
C8 C9 1.39(2) . ?
C9 C10 1.40(2) . ?
C10 C11 1.39(2) . ?
C12 C13 1.357(14) . ?
C13 C14 1.38(2) . ?
C14 C15 1.393(15) . ?
C15 C16 1.355(12) . ?
C16 C17 1.474(12) . ?
C17 C18 1.397(13) . ?
C18 C19 1.341(14) . ?
C19 C20 1.366(15) . ?
C20 C21 1.393(14) . ?
C22 C23 1.484(12) . ?
C23 C24 1.413(13) . ?
C23 C27 1.432(13) . ?
C24 C25 1.376(13) . ?
C25 C26 1.412(15) . ?
C26 C27 1.427(13) . ?
C28 C29 1.407(14) . ?
C28 C32 1.426(15) . ?
C29 C30 1.430(14) . ?
C30 C31 1.407(14) . ?
C31 C32 1.405(14) . ?
C33 C34 1.377(14) . ?
C34 C35 1.36(2) . ?
C35 C36 1.373(14) . ?
C36 C37 1.400(13) . ?
C37 C38 1.461(12) . ?
C38 C39 1.375(12) . ?
C39 C40 1.361(13) . ?
C40 C41 1.380(14) . ?
C41 C42 1.367(13) . ?
Fe1' C2' 2.018(9) . ?
Fe1' C10' 2.030(10) . ?
Fe1' C7' 2.035(9) . ?
Fe1' C5' 2.040(10) . ?
Fe1' C8' 2.043(11) . ?
Fe1' C4' 2.044(11) . ?
Fe1' C6' 2.046(10) . ?
Fe1' C9' 2.055(11) . ?
Fe1' C3' 2.057(10) . ?
Fe1' C11' 2.063(11) . ?
Fe2' C30' 2.009(12) . ?
Fe2' C28' 2.016(14) . ?
Fe2' C23' 2.013(9) . ?
Fe2' C32' 2.015(13) . ?
Fe2' C31' 2.021(12) . ?
Fe2' C26' 2.030(12) . ?
Fe2' C27' 2.026(10) . ?
Fe2' C29' 2.031(12) . ?
Fe2' C25' 2.028(12) . ?
Fe2' C24' 2.039(10) . ?
Cu1' O3' 1.940(6) . ?
Cu1' O1' 1.949(6) . ?
Cu1' N21' 1.992(8) . ?
Cu1' N12' 2.008(8) . ?
Cu1' O1M' 2.174(9) . ?
Cu2' O4' 1.949(7) . ?
Cu2' O2' 1.950(7) . ?
Cu2' N42' 1.991(8) . ?
Cu2' N33' 2.000(8) . ?
Cu2' O2M' 2.194(8) . ?
O1' C1' 1.250(11) . ?
O2' C1' 1.268(11) . ?
O3' C22' 1.250(11) . ?
O4' C22' 1.247(11) . ?
N12' C12' 1.317(12) . ?
N12' C16' 1.333(12) . ?
N21' C21' 1.346(11) . ?
N21' C17' 1.357(12) . ?
N33' C33' 1.337(13) . ?
N33' C37' 1.350(13) . ?
N42' C38' 1.346(12) . ?
N42' C42' 1.346(12) . ?
C1' C2' 1.492(13) . ?
C2' C3' 1.429(14) . ?
C2' C6' 1.443(13) . ?
C3' C4' 1.418(13) . ?
C4' C5' 1.42(2) . ?
C5' C6' 1.423(14) . ?
C7' C11' 1.391(14) . ?
C7' C8' 1.414(15) . ?
C8' C9' 1.395(15) . ?
C9' C10' 1.40(2) . ?
C10' C11' 1.41(2) . ?
C12' C13' 1.35(2) . ?
C13' C14' 1.37(2) . ?
C14' C15' 1.39(2) . ?
C15' C16' 1.402(14) . ?
C16' C17' 1.476(13) . ?
C17' C18' 1.389(14) . ?
C18' C19' 1.35(2) . ?
C19' C20' 1.36(2) . ?
C20' C21' 1.37(2) . ?
C22' C23' 1.493(13) . ?
C23' C27' 1.412(13) . ?
C23' C24' 1.428(13) . ?
C24' C25' 1.389(14) . ?
C25' C26' 1.40(2) . ?
C26' C27' 1.419(14) . ?
C28' C32' 1.36(2) . ?
C28' C29' 1.43(2) . ?
C29' C30' 1.36(2) . ?
C30' C31' 1.33(2) . ?
C31' C32' 1.36(2) . ?
C33' C34' 1.36(2) . ?
C34' C35' 1.36(2) . ?
C35' C36' 1.38(2) . ?
C36' C37' 1.391(15) . ?
C37' C38' 1.492(14) . ?
C38' C39' 1.361(13) . ?
C39' C40' 1.35(2) . ?
C40' C41' 1.39(2) . ?
C41' C42' 1.40(2) . ?
Cl1 O13 1.379(9) . ?
Cl1 O14 1.385(8) . ?
Cl1 O12 1.419(8) . ?
Cl1 O11 1.471(9) . ?
Cl2 O24 1.308(12) . ?
Cl2 O21 1.376(12) . ?
Cl2 O22 1.376(12) . ?
Cl2 O23 1.435(9) . ?
Cl3 O33 1.268(12) . ?
Cl3 O32 1.316(12) . ?
Cl3 O34 1.32(2) . ?
Cl3 O31 1.340(12) . ?
Cl4 O41 1.289(12) . ?
Cl4 O42 1.328(11) . ?
Cl4 O43 1.33(2) . ?
Cl4 O44 1.39(2) . ?
O2M C2M 1.38(2) . ?
O1M' C1M' 1.41(2) . ?
O2M' C2M' 1.26(3) . ?
